data_4067717
loop_
_publ_author_name
'Huynh, Han Vinh'
'Yeo, Chun Hui'
'Chew, Ying Xia'

_publ_section_title
;
 Syntheses, Structures, and Catalytic Activities of Hemilabile
 Thioether-Functionalized NHC Complexes
;
_journal_issue 6
_journal_name_full Organometallics
_journal_page_first 1479
_journal_paper_doi 10.1021/om9010966
_journal_volume 29
_journal_year 2010
_chemical_formula_sum 'C30 H42 Br2 N6 O2 Pd S2'
_chemical_formula_weight 849.04
_chemical_name_systematic
; 
 ? 
;
_space_group_IT_number 2
_symmetry_cell_setting triclinic
_symmetry_space_group_name_Hall '-P 1'
_symmetry_space_group_name_H-M 'P -1'
_atom_sites_solution_hydrogens geom
_atom_sites_solution_primary direct
_atom_sites_solution_secondary difmap
_audit_creation_method SHELXL-97
_cell_angle_alpha 76.031(1)
_cell_angle_beta 78.306(2)
_cell_angle_gamma 84.751(1)
_cell_formula_units_Z 2
_cell_length_a 10.0059(6)
_cell_length_b 11.4835(7)
_cell_length_c 16.1385(10)
_cell_measurement_reflns_used 3009
_cell_measurement_temperature 223(2)
_cell_measurement_theta_max 25.48
_cell_measurement_theta_min 2.49
_cell_volume 1760.40(19)
_computing_cell_refinement 'Bruker SMART'
_computing_data_collection 'Bruker SMART'
_computing_data_reduction 'Bruker SAINT'
_computing_molecular_graphics 'Bruker SHELXTL'
_computing_publication_material 'Bruker SHELXTL'
_computing_structure_refinement 'SHELXL-97 (Sheldrick, 1997)'
_computing_structure_solution 'SHELXS-97 (Sheldrick, 1990)'
_diffrn_ambient_temperature 223(2)
_diffrn_measured_fraction_theta_full 0.992
_diffrn_measured_fraction_theta_max 0.992
_diffrn_measurement_device_type 'CCD area detector'
_diffrn_measurement_method 'phi and omega scans'
_diffrn_radiation_monochromator graphite
_diffrn_radiation_source 'fine-focus sealed tube'
_diffrn_radiation_type MoK\a
_diffrn_radiation_wavelength 0.71073
_diffrn_reflns_av_R_equivalents 0.0269
_diffrn_reflns_av_sigmaI/netI 0.0564
_diffrn_reflns_limit_h_max 11
_diffrn_reflns_limit_h_min -12
_diffrn_reflns_limit_k_max 14
_diffrn_reflns_limit_k_min -14
_diffrn_reflns_limit_l_max 20
_diffrn_reflns_limit_l_min -19
_diffrn_reflns_number 12426
_diffrn_reflns_theta_full 27.50
_diffrn_reflns_theta_max 27.50
_diffrn_reflns_theta_min 1.83
_exptl_absorpt_coefficient_mu 2.951
_exptl_absorpt_correction_T_max 0.7568
_exptl_absorpt_correction_T_min 0.3438
_exptl_absorpt_correction_type 'Sadabs, (Sheldrick 2001)'
_exptl_crystal_colour Colourless
_exptl_crystal_density_diffrn 1.602
_exptl_crystal_density_meas 0
_exptl_crystal_density_method 'not measured'
_exptl_crystal_description Plate
_exptl_crystal_F_000 856
_exptl_crystal_size_max 0.46
_exptl_crystal_size_mid 0.30
_exptl_crystal_size_min 0.10
_refine_diff_density_max 0.657
_refine_diff_density_min -0.408
_refine_diff_density_rms 0.102
_refine_ls_extinction_method none
_refine_ls_goodness_of_fit_ref 0.975
_refine_ls_hydrogen_treatment mixed
_refine_ls_matrix_type full
_refine_ls_number_parameters 396
_refine_ls_number_reflns 8012
_refine_ls_number_restraints 0
_refine_ls_restrained_S_all 0.975
_refine_ls_R_factor_all 0.0571
_refine_ls_R_factor_gt 0.0408
_refine_ls_shift/su_max 0.001
_refine_ls_shift/su_mean 0.000
_refine_ls_structure_factor_coef Fsqd
_refine_ls_weighting_details 'calc w=1/[\s^2^(Fo^2^)+(0.0506P)^2^+0.0000P] where P=(Fo^2^+2Fc^2^)/3'
_refine_ls_weighting_scheme calc
_refine_ls_wR_factor_gt 0.0946
_refine_ls_wR_factor_ref 0.1006
_reflns_number_gt 6199
_reflns_number_total 8012
_reflns_threshold_expression >2sigma(I)
_cod_data_source_file om9010966_si_002.cif
_cod_data_source_block cis-7a
_cod_depositor_comments
;
The following automatic conversions were performed:

'_symmetry_cell_setting' value 'Triclinic' changed to 'triclinic'
according to /home/saulius/struct/CIF-dictionaries/cif_core.dic
dictionary named 'cif_core.dic' version 2.4.1 from 2010-06-29.

Automatic conversion script
Id: cif_fix_values 1715 2011-07-08 13:25:40Z adriana 
;
_cod_original_sg_symbol_H-M P-1
_cod_database_code 4067717

loop_
_symmetry_equiv_pos_as_xyz
'x, y, z'
'-x, -y, -z'

loop_
_atom_site_label
_atom_site_type_symbol
_atom_site_fract_x
_atom_site_fract_y
_atom_site_fract_z
_atom_site_U_iso_or_equiv
_atom_site_adp_type
_atom_site_occupancy
_atom_site_symmetry_multiplicity
_atom_site_calc_flag
_atom_site_refinement_flags
Pd1 Pd 0.22822(2) 0.82055(2) 0.774141(16) 0.02713(8) Uani 1 1 d .
Br1 Br 0.01945(4) 0.92433(4) 0.84029(3) 0.04147(11) Uani 1 1 d .
Br2 Br 0.38465(4) 0.95486(4) 0.80335(3) 0.04546(12) Uani 1 1 d .
S1 S 0.34642(11) 0.39405(9) 1.02117(6) 0.0470(3) Uani 1 1 d .
S2 S 0.18853(10) 0.98382(10) 0.42953(6) 0.0452(2) Uani 1 1 d .
N1 N 0.4774(3) 0.7717(3) 0.64607(18) 0.0320(6) Uani 1 1 d .
N2 N 0.4562(3) 0.6331(2) 0.76231(17) 0.0296(6) Uani 1 1 d .
N3 N 0.0325(3) 0.6244(3) 0.80746(18) 0.0323(6) Uani 1 1 d .
N4 N 0.0653(3) 0.7157(3) 0.67303(17) 0.0314(6) Uani 1 1 d .
C1 C 0.3945(3) 0.7354(3) 0.7237(2) 0.0261(7) Uani 1 1 d .
C2 C 0.5893(3) 0.6931(3) 0.6362(2) 0.0376(8) Uani 1 1 d .
H2 H 0.6614 0.6997 0.5881 0.045 Uiso 1 1 calc R
C3 C 0.5750(4) 0.6052(3) 0.7091(2) 0.0371(8) Uani 1 1 d .
H3 H 0.6345 0.5377 0.7214 0.045 Uiso 1 1 calc R
C4 C 0.4605(4) 0.8840(3) 0.5835(2) 0.0406(9) Uani 1 1 d .
H4A H 0.3813 0.9297 0.6065 0.061 Uiso 1 1 calc R
H4B H 0.4477 0.8671 0.5296 0.061 Uiso 1 1 calc R
H4C H 0.5413 0.9302 0.5725 0.061 Uiso 1 1 calc R
C5 C 0.4079(3) 0.5610(3) 0.8483(2) 0.0303(7) Uani 1 1 d .
H5A H 0.3415 0.6098 0.8807 0.036 Uiso 1 1 calc R
H5B H 0.4852 0.5394 0.8787 0.036 Uiso 1 1 calc R
C6 C 0.3418(3) 0.4469(3) 0.8493(2) 0.0297(7) Uani 1 1 d .
C7 C 0.3111(4) 0.4252(4) 0.7750(2) 0.0375(8) Uani 1 1 d .
H7 H 0.3308 0.4829 0.7223 0.045 Uiso 1 1 calc R
C8 C 0.2524(4) 0.3210(4) 0.7761(3) 0.0524(11) Uani 1 1 d .
H8 H 0.2333 0.3078 0.7244 0.063 Uiso 1 1 calc R
C9 C 0.2217(4) 0.2367(4) 0.8519(3) 0.0520(11) Uani 1 1 d .
H9 H 0.1824 0.1651 0.8525 0.062 Uiso 1 1 calc R
C10 C 0.2485(4) 0.2568(3) 0.9282(3) 0.0427(9) Uani 1 1 d .
H10 H 0.2255 0.1994 0.9806 0.051 Uiso 1 1 calc R
C11 C 0.3089(3) 0.3604(3) 0.9275(2) 0.0334(8) Uani 1 1 d .
C12 C 0.3233(5) 0.2552(4) 1.1016(3) 0.0640(13) Uani 1 1 d .
H12A H 0.2303 0.2309 1.1096 0.096 Uiso 1 1 calc R
H12B H 0.3406 0.2660 1.1562 0.096 Uiso 1 1 calc R
H12C H 0.3865 0.1936 1.0824 0.096 Uiso 1 1 calc R
C13 C 0.1041(3) 0.7123(3) 0.7494(2) 0.0289(7) Uani 1 1 d .
C14 C -0.0511(4) 0.5749(4) 0.7687(3) 0.0416(9) Uani 1 1 d .
H14 H -0.1108 0.5125 0.7958 0.050 Uiso 1 1 calc R
C15 C -0.0314(4) 0.6325(3) 0.6851(2) 0.0399(9) Uani 1 1 d .
H15 H -0.0755 0.6187 0.6424 0.048 Uiso 1 1 calc R
C16 C 0.0342(4) 0.5906(4) 0.9001(2) 0.0415(9) Uani 1 1 d .
H16A H 0.0805 0.5124 0.9140 0.062 Uiso 1 1 calc R
H16B H -0.0589 0.5873 0.9324 0.062 Uiso 1 1 calc R
H16C H 0.0820 0.6497 0.9156 0.062 Uiso 1 1 calc R
C17 C 0.1084(4) 0.8031(3) 0.5929(2) 0.0326(8) Uani 1 1 d .
H17A H 0.1511 0.8681 0.6062 0.039 Uiso 1 1 calc R
H17B H 0.0272 0.8378 0.5690 0.039 Uiso 1 1 calc R
C18 C 0.2080(3) 0.7543(3) 0.5234(2) 0.0323(8) Uani 1 1 d .
C19 C 0.2547(4) 0.6355(3) 0.5365(3) 0.0421(9) Uani 1 1 d .
H19 H 0.2243 0.5820 0.5899 0.051 Uiso 1 1 calc R
C20 C 0.3462(5) 0.5945(4) 0.4716(3) 0.0582(12) Uani 1 1 d .
H20 H 0.3760 0.5132 0.4804 0.070 Uiso 1 1 calc R
C21 C 0.3925(5) 0.6728(5) 0.3949(3) 0.0602(12) Uani 1 1 d .
H21 H 0.4555 0.6446 0.3516 0.072 Uiso 1 1 calc R
C22 C 0.3492(4) 0.7924(4) 0.3792(3) 0.0499(11) Uani 1 1 d .
H22 H 0.3837 0.8454 0.3264 0.060 Uiso 1 1 calc R
C23 C 0.2534(4) 0.8338(3) 0.4431(2) 0.0363(8) Uani 1 1 d .
C24 C 0.2458(4) 1.0516(4) 0.3165(2) 0.0509(11) Uani 1 1 d .
H24A H 0.3448 1.0464 0.3029 0.076 Uiso 1 1 calc R
H24B H 0.2140 1.1352 0.3045 0.076 Uiso 1 1 calc R
H24C H 0.2094 1.0096 0.2811 0.076 Uiso 1 1 calc R
N1S N 0.9520(3) 0.7437(3) 0.37193(19) 0.0398(7) Uani 1 1 d .
O1S O 0.8685(3) 0.6432(3) 0.50934(18) 0.0611(8) Uani 1 1 d .
C1S C 0.9485(4) 0.6524(4) 0.4399(3) 0.0472(10) Uani 1 1 d .
H1S H 1.0132 0.5886 0.4346 0.057 Uiso 1 1 calc R
C2S C 0.8576(5) 0.8464(4) 0.3768(3) 0.0655(14) Uani 1 1 d .
H2S1 H 0.7991 0.8331 0.4337 0.098 Uiso 1 1 calc R
H2S2 H 0.8021 0.8570 0.3325 0.098 Uiso 1 1 calc R
H2S3 H 0.9085 0.9179 0.3674 0.098 Uiso 1 1 calc R
C3S C 1.0529(4) 0.7483(4) 0.2936(3) 0.0574(12) Uani 1 1 d .
H3S1 H 1.1086 0.6741 0.2991 0.086 Uiso 1 1 calc R
H3S2 H 1.1105 0.8154 0.2846 0.086 Uiso 1 1 calc R
H3S3 H 1.0074 0.7584 0.2445 0.086 Uiso 1 1 calc R
N2S N 0.7094(3) 0.1957(3) 0.9120(2) 0.0426(8) Uani 1 1 d .
O2S O 0.7015(3) 0.3874(3) 0.8324(2) 0.0604(8) Uani 1 1 d .
C4S C 0.6607(4) 0.2855(4) 0.8560(3) 0.0489(10) Uani 1 1 d .
H4S H 0.5879 0.2693 0.8323 0.059 Uiso 1 1 calc R
C5S C 0.6587(6) 0.0763(4) 0.9333(4) 0.0765(16) Uani 1 1 d .
H5S1 H 0.6264 0.0518 0.9955 0.115 Uiso 1 1 calc R
H5S2 H 0.7316 0.0207 0.9154 0.115 Uiso 1 1 calc R
H5S3 H 0.5841 0.0761 0.9032 0.115 Uiso 1 1 calc R
C6S C 0.8205(5) 0.2112(5) 0.9521(3) 0.0787(16) Uani 1 1 d .
H6S1 H 0.9006 0.1649 0.9310 0.118 Uiso 1 1 calc R
H6S2 H 0.7949 0.1837 1.0147 0.118 Uiso 1 1 calc R
H6S3 H 0.8408 0.2955 0.9377 0.118 Uiso 1 1 calc R

loop_
_atom_site_aniso_label
_atom_site_aniso_U_11
_atom_site_aniso_U_22
_atom_site_aniso_U_33
_atom_site_aniso_U_23
_atom_site_aniso_U_13
_atom_site_aniso_U_12
Pd1 0.02653(14) 0.02656(14) 0.02600(14) -0.00254(10) -0.00372(10) -0.00132(10)
Br1 0.0329(2) 0.0423(2) 0.0468(2) -0.01168(17) -0.00253(16) 0.00391(16)
Br2 0.0372(2) 0.0445(2) 0.0596(3) -0.0214(2) -0.00692(18) -0.00602(17)
S1 0.0604(6) 0.0448(6) 0.0347(5) 0.0067(4) -0.0169(5) -0.0211(5)
S2 0.0471(6) 0.0469(6) 0.0312(5) 0.0009(4) 0.0009(4) 0.0064(5)
N1 0.0328(15) 0.0305(16) 0.0285(15) -0.0003(12) -0.0035(12) -0.0024(12)
N2 0.0319(15) 0.0267(15) 0.0273(15) -0.0021(12) -0.0041(12) -0.0002(12)
N3 0.0308(15) 0.0339(16) 0.0282(15) -0.0013(12) -0.0030(12) -0.0013(12)
N4 0.0335(15) 0.0353(16) 0.0245(14) -0.0047(12) -0.0049(12) -0.0032(13)
C1 0.0261(16) 0.0241(17) 0.0258(16) -0.0016(13) -0.0033(13) -0.0040(13)
C2 0.0273(18) 0.044(2) 0.039(2) -0.0125(17) 0.0044(15) -0.0020(16)
C3 0.0312(18) 0.036(2) 0.042(2) -0.0093(17) -0.0045(16) 0.0034(15)
C4 0.040(2) 0.045(2) 0.0298(19) 0.0082(16) -0.0065(16) -0.0095(17)
C5 0.0364(18) 0.0262(17) 0.0286(17) -0.0031(14) -0.0093(14) -0.0038(14)
C6 0.0274(17) 0.0269(18) 0.0326(18) -0.0040(14) -0.0049(14) 0.0017(13)
C7 0.039(2) 0.043(2) 0.0324(19) -0.0108(16) -0.0068(16) -0.0064(16)
C8 0.055(3) 0.060(3) 0.050(3) -0.026(2) -0.008(2) -0.011(2)
C9 0.049(2) 0.038(2) 0.075(3) -0.023(2) -0.010(2) -0.0109(19)
C10 0.040(2) 0.028(2) 0.056(2) -0.0031(17) -0.0065(18) -0.0037(16)
C11 0.0280(17) 0.0293(19) 0.040(2) -0.0034(15) -0.0060(15) -0.0011(14)
C12 0.068(3) 0.061(3) 0.053(3) 0.026(2) -0.026(2) -0.022(2)
C13 0.0284(17) 0.0285(18) 0.0257(17) -0.0030(14) -0.0002(13) 0.0008(14)
C14 0.035(2) 0.042(2) 0.047(2) -0.0084(18) -0.0049(17) -0.0104(17)
C15 0.039(2) 0.045(2) 0.038(2) -0.0096(17) -0.0108(17) -0.0068(17)
C16 0.040(2) 0.048(2) 0.0291(19) 0.0032(16) -0.0022(16) -0.0064(17)
C17 0.0358(18) 0.0316(19) 0.0289(18) -0.0044(14) -0.0075(15) 0.0029(15)
C18 0.0272(17) 0.043(2) 0.0266(17) -0.0080(15) -0.0059(14) -0.0002(15)
C19 0.041(2) 0.039(2) 0.046(2) -0.0080(18) -0.0093(18) 0.0011(17)
C20 0.059(3) 0.049(3) 0.069(3) -0.027(2) -0.011(2) 0.018(2)
C21 0.053(3) 0.072(3) 0.056(3) -0.027(3) 0.001(2) 0.012(2)
C22 0.045(2) 0.068(3) 0.032(2) -0.016(2) 0.0047(18) 0.004(2)
C23 0.0338(19) 0.045(2) 0.0297(19) -0.0076(16) -0.0082(15) 0.0033(16)
C24 0.051(2) 0.061(3) 0.032(2) 0.0055(19) -0.0055(18) -0.009(2)
N1S 0.0449(18) 0.0426(19) 0.0322(17) -0.0101(14) -0.0060(14) -0.0025(15)
O1S 0.0583(19) 0.083(2) 0.0336(16) -0.0040(15) -0.0014(14) 0.0002(17)
C1S 0.047(2) 0.054(3) 0.042(2) -0.013(2) -0.0107(19) 0.002(2)
C2S 0.092(4) 0.049(3) 0.053(3) -0.014(2) -0.013(3) 0.015(3)
C3S 0.050(3) 0.078(3) 0.041(2) -0.012(2) 0.003(2) -0.016(2)
N2S 0.0474(19) 0.0341(18) 0.0410(18) -0.0001(14) -0.0054(15) -0.0044(14)
O2S 0.0566(19) 0.0409(18) 0.071(2) 0.0055(15) -0.0044(16) -0.0012(14)
C4S 0.037(2) 0.054(3) 0.051(2) -0.009(2) -0.0019(18) 0.0023(19)
C5S 0.091(4) 0.048(3) 0.079(4) -0.003(3) 0.001(3) -0.013(3)
C6S 0.083(4) 0.095(4) 0.059(3) 0.002(3) -0.033(3) -0.018(3)

loop_
_atom_type_symbol
_atom_type_description
_atom_type_scat_dispersion_real
_atom_type_scat_dispersion_imag
_atom_type_scat_source
C C 0.0033 0.0016 'International Tables Vol C Tables 4.2.6.8 and 6.1.1.4'
H H 0.0000 0.0000 'International Tables Vol C Tables 4.2.6.8 and 6.1.1.4'
N N 0.0061 0.0033 'International Tables Vol C Tables 4.2.6.8 and 6.1.1.4'
S S 0.1246 0.1234 'International Tables Vol C Tables 4.2.6.8 and 6.1.1.4'
Br Br -0.2901 2.4595 'International Tables Vol C Tables 4.2.6.8 and 6.1.1.4'
Pd Pd -0.9988 1.0072 'International Tables Vol C Tables 4.2.6.8 and 6.1.1.4'
O O 0.0106 0.0060 'International Tables Vol C Tables 4.2.6.8 and 6.1.1.4'

loop_
_geom_angle_atom_site_label_1
_geom_angle_atom_site_label_2
_geom_angle_atom_site_label_3
_geom_angle
C1 Pd1 C13 92.84(13)
C1 Pd1 Br2 86.57(9)
C13 Pd1 Br2 179.32(9)
C1 Pd1 Br1 178.81(9)
C13 Pd1 Br1 87.06(9)
Br2 Pd1 Br1 93.539(16)
C11 S1 C12 103.9(2)
C23 S2 C24 105.12(19)
C1 N1 C2 111.1(3)
C1 N1 C4 125.4(3)
C2 N1 C4 123.2(3)
C1 N2 C3 111.0(3)
C1 N2 C5 125.7(3)
C3 N2 C5 123.3(3)
C13 N3 C14 110.8(3)
C13 N3 C16 125.5(3)
C14 N3 C16 123.5(3)
C13 N4 C15 110.1(3)
C13 N4 C17 124.6(3)
C15 N4 C17 124.9(3)
N2 C1 N1 104.6(3)
N2 C1 Pd1 127.5(2)
N1 C1 Pd1 127.7(2)
C3 C2 N1 106.5(3)
C2 C3 N2 106.8(3)
N2 C5 C6 114.4(3)
C7 C6 C11 118.3(3)
C7 C6 C5 121.7(3)
C11 C6 C5 119.9(3)
C8 C7 C6 121.5(4)
C9 C8 C7 120.1(4)
C8 C9 C10 119.9(4)
C11 C10 C9 120.4(4)
C10 C11 C6 119.8(3)
C10 C11 S1 123.7(3)
C6 C11 S1 116.6(3)
N3 C13 N4 104.8(3)
N3 C13 Pd1 126.8(3)
N4 C13 Pd1 128.2(2)
C15 C14 N3 106.8(3)
C14 C15 N4 107.3(3)
N4 C17 C18 115.1(3)
C19 C18 C23 119.4(3)
C19 C18 C17 122.2(3)
C23 C18 C17 118.3(3)
C18 C19 C20 120.5(4)
C21 C20 C19 119.7(4)
C20 C21 C22 121.7(4)
C21 C22 C23 119.1(4)
C22 C23 C18 119.5(4)
C22 C23 S2 123.1(3)
C18 C23 S2 117.4(3)
C1S N1S C3S 122.0(4)
C1S N1S C2S 119.8(4)
C3S N1S C2S 118.2(4)
O1S C1S N1S 125.9(4)
C4S N2S C6S 121.4(4)
C4S N2S C5S 122.3(4)
C6S N2S C5S 116.3(4)
O2S C4S N2S 126.0(4)

loop_
_geom_bond_atom_site_label_1
_geom_bond_atom_site_label_2
_geom_bond_distance
Pd1 C1 1.982(3)
Pd1 C13 1.992(3)
Pd1 Br2 2.4785(5)
Pd1 Br1 2.4856(4)
S1 C11 1.764(4)
S1 C12 1.796(4)
S2 C23 1.763(4)
S2 C24 1.798(4)
N1 C1 1.350(4)
N1 C2 1.381(4)
N1 C4 1.453(4)
N2 C1 1.348(4)
N2 C3 1.379(4)
N2 C5 1.446(4)
N3 C13 1.347(4)
N3 C14 1.373(5)
N3 C16 1.454(4)
N4 C13 1.357(4)
N4 C15 1.375(5)
N4 C17 1.447(4)
C2 C3 1.344(5)
C5 C6 1.517(5)
C6 C7 1.379(5)
C6 C11 1.405(5)
C7 C8 1.375(5)
C8 C9 1.364(6)
C9 C10 1.386(6)
C10 C11 1.381(5)
C14 C15 1.334(5)
C17 C18 1.520(5)
C18 C19 1.381(5)
C18 C23 1.409(5)
C19 C20 1.389(5)
C20 C21 1.364(7)
C21 C22 1.381(6)
C22 C23 1.400(5)
N1S C1S 1.319(5)
N1S C3S 1.441(5)
N1S C2S 1.449(5)
O1S C1S 1.226(5)
N2S C4S 1.324(5)
N2S C6S 1.439(6)
N2S C5S 1.444(6)
O2S C4S 1.220(5)
